data_7132400
loop_
_publ_author_name
'Gridneva, Tatiana'
'Karimata, Ayumu'
'Bansal, Richa'
'Fayzullin, Robert R.'
'Vasylevskyi, Serhii'
'Bruhacs, Andrew'
'Khusnutdinova, Julia R.'

_publ_section_title
;
 Deep-red photoluminescent mechanoresponsive polymers with dynamic
 Cu<sup>I</sup>-arylamide mechanophores.
;
_journal_issue 2
_journal_name_full 'Chemical communications (Cambridge, England)'
_journal_page_first 212
_journal_page_last 215
_journal_paper_doi 10.1039/d3cc04643e
_journal_volume 60
_journal_year 2023
_chemical_formula_moiety 'C42 H44 Cu N5'
_chemical_formula_sum 'C42 H44 Cu N5'
_chemical_formula_weight 682.36
_space_group_crystal_system orthorhombic
_space_group_IT_number 61
_space_group_name_Hall '-P 2ac 2ab'
_space_group_name_H-M_alt 'P b c a'
_atom_sites_solution_hydrogens geom
_atom_sites_solution_primary dual
_audit_creation_date 2022-12-23
_audit_creation_method
;
Olex2 1.5
(compiled 2022.04.07 svn.rca3783a0 for OlexSys, GUI svn.r6498)
;
_audit_update_record
;
2023-09-14 deposited with the CCDC.	2023-11-24 downloaded from the CCDC.
;
_cell_angle_alpha 90
_cell_angle_beta 90
_cell_angle_gamma 90
_cell_formula_units_Z 8
_cell_length_a 18.82101(12)
_cell_length_b 16.82525(12)
_cell_length_c 21.49677(17)
_cell_measurement_reflns_used 16863
_cell_measurement_temperature 100
_cell_measurement_theta_max 79.4130
_cell_measurement_theta_min 3.3310
_cell_volume 6807.34(8)
_computing_cell_refinement 'CrysAlisPro 1.171.42.58a (Rigaku OD, 2022)'
_computing_data_collection 'CrysAlisPro 1.171.42.58a (Rigaku OD, 2022)'
_computing_data_reduction 'CrysAlisPro 1.171.42.58a (Rigaku OD, 2022)'
_computing_molecular_graphics 'Olex2 1.5 (Dolomanov et al., 2009)'
_computing_publication_material 'Olex2 1.5 (Dolomanov et al., 2009)'
_computing_structure_refinement 'SHELXL 2016/6 (Sheldrick, 2015)'
_computing_structure_solution 'SHELXT  (Sheldrick, 2015)'
_diffrn_ambient_temperature 100
_diffrn_detector 'Hybrid Pixel Array Detector'
_diffrn_detector_area_resol_mean 5.8140
_diffrn_measured_fraction_theta_full 1.000
_diffrn_measured_fraction_theta_max 0.981
_diffrn_measurement_details
;
List of Runs (angles in degrees, time in seconds):

  # Type    Start    End  Width  t~exp~   \w     \q     \k     \f   Frames
#--------------------------------------------------------------------------
  1  \w     95.00 126.00   0.50    5.00    --   49.80  38.00-180.00   62
  2  \w    -40.00  42.00   0.50    5.00    --   49.80 -38.00 120.00  164
  3  \w     61.00 137.00   0.50    5.00    --   49.80  57.00-120.00  152
  4  \w     25.00  57.00   0.50    5.00    --   49.80  57.00-120.00   64
  5  \w     30.00  55.00   0.50    5.00    --   49.80  38.00-180.00   50
  6  \w     49.00 138.00   0.50   15.00    --  110.20 -61.00-180.00  178
  7  \w     78.00 104.00   0.50   15.00    --  110.20 -61.00  90.00   52
  8  \w     21.00  79.00   0.50   15.00    --  110.20 -61.00 150.00  116
  9  \w    121.00 197.00   0.50   15.00    --  110.20  45.00 -30.00  152
 10  \w     43.00  68.00   0.50   15.00    --  110.20 -61.00  60.00   50
 11  \w     28.00 138.00   0.50   15.00    --  110.20 -30.00 -90.00  220
 12  \w    102.00 128.00   0.50   15.00    --  110.20 -77.00 -30.00   52
;
_diffrn_measurement_device 'four-circle diffractometer'
_diffrn_measurement_device_type 'XtaLAB AFC12 (RINC): Kappa dual home/near'
_diffrn_measurement_method '\w scans'
_diffrn_orient_matrix_type 'CrysAlisPro convention (1999,Acta A55,543-557)'
_diffrn_orient_matrix_UB_11 0.0399467000
_diffrn_orient_matrix_UB_12 0.0516866000
_diffrn_orient_matrix_UB_13 -0.0476082000
_diffrn_orient_matrix_UB_21 -0.0062349000
_diffrn_orient_matrix_UB_22 -0.0670382000
_diffrn_orient_matrix_UB_23 -0.0485184000
_diffrn_orient_matrix_UB_31 -0.0712268000
_diffrn_orient_matrix_UB_32 0.0348873000
_diffrn_orient_matrix_UB_33 -0.0225816000
_diffrn_radiation_monochromator mirror
_diffrn_radiation_probe x-ray
_diffrn_radiation_type 'Cu K\a'
_diffrn_radiation_wavelength 1.54184
_diffrn_reflns_av_R_equivalents 0.0299
_diffrn_reflns_av_unetI/netI 0.0265
_diffrn_reflns_Laue_measured_fraction_full 1.000
_diffrn_reflns_Laue_measured_fraction_max 0.981
_diffrn_reflns_limit_h_max 18
_diffrn_reflns_limit_h_min -23
_diffrn_reflns_limit_k_max 21
_diffrn_reflns_limit_k_min -21
_diffrn_reflns_limit_l_max 22
_diffrn_reflns_limit_l_min -27
_diffrn_reflns_number 29274
_diffrn_reflns_point_group_measured_fraction_full 1.000
_diffrn_reflns_point_group_measured_fraction_max 0.981
_diffrn_reflns_theta_full 67.684
_diffrn_reflns_theta_max 79.741
_diffrn_reflns_theta_min 4.080
_diffrn_source 'micro-focus sealed X-ray tube'
_diffrn_source_type 'Rigaku (Cu) X-ray Source'
_exptl_absorpt_coefficient_mu 1.192
_exptl_absorpt_correction_T_max 1.00000
_exptl_absorpt_correction_T_min 0.74292
_exptl_absorpt_correction_type multi-scan
_exptl_absorpt_process_details
;
CrysAlisPro 1.171.42.58a (Rigaku Oxford Diffraction, 2022)
Empirical absorption correction using spherical harmonics,
implemented in SCALE3 ABSPACK scaling algorithm.
;
_exptl_crystal_colour red
_exptl_crystal_colour_primary red
_exptl_crystal_density_diffrn 1.332
_exptl_crystal_description plate
_exptl_crystal_F_000 2880
_exptl_crystal_size_max 0.24
_exptl_crystal_size_mid 0.124
_exptl_crystal_size_min 0.088
_refine_diff_density_max 0.383
_refine_diff_density_min -0.652
_refine_diff_density_rms 0.056
_refine_ls_extinction_method none
_refine_ls_goodness_of_fit_ref 1.078
_refine_ls_hydrogen_treatment constr
_refine_ls_matrix_type full
_refine_ls_number_parameters 439
_refine_ls_number_reflns 7262
_refine_ls_number_restraints 0
_refine_ls_restrained_S_all 1.078
_refine_ls_R_factor_all 0.0424
_refine_ls_R_factor_gt 0.0379
_refine_ls_shift/su_max 0.003
_refine_ls_shift/su_mean 0.000
_refine_ls_structure_factor_coef Fsqd
_refine_ls_weighting_details 'w=1/[\s^2^(Fo^2^)+(0.0540P)^2^+4.4808P] where P=(Fo^2^+2Fc^2^)/3'
_refine_ls_weighting_scheme calc
_refine_ls_wR_factor_gt 0.1072
_refine_ls_wR_factor_ref 0.1112
_reflns_Friedel_coverage 0.000
_reflns_number_gt 6492
_reflns_number_total 7262
_reflns_threshold_expression 'I > 2\s(I)'
_cod_data_source_file d3cc04643e5.cif
_cod_data_source_block rjk1461_auto
_cod_depositor_comments 'Adding full bibliography for 7132392--7132402.cif.'
_cod_database_code 7132400
_shelx_shelxl_version_number 2016/6
_chemical_oxdiff_formula C42H44Cu1N5
_shelx_space_group_comment
;
The symmetry employed for this shelxl refinement is uniquely defined
by the following loop, which should always be used as a source of
symmetry information in preference to the above space-group names.
They are only intended as comments.
;
_shelx_estimated_absorpt_t_max 0.902
_shelx_estimated_absorpt_t_min 0.763
_olex2_refinement_description
;
1. Fixed Uiso
 At 1.2 times of:
  All C(H) groups, All C(H,H) groups
 At 1.5 times of:
  All C(H,H,H) groups
2.a Secondary CH2 refined with riding coordinates:
 C25(H25A,H25B), C31(H31A,H31B), C36(H36A,H36B), C42(H42A,H42B)
2.b Aromatic/amide H refined with riding coordinates:
 C2(H2), C3(H3), C5(H5), C6(H6), C7(H7), C8(H8), C13(H13), C14(H14), C15(H15),
 C16(H16), C18(H18), C19(H19), C27(H27), C28(H28), C29(H29), C38(H38), C39(H39),
  C40(H40)
2.c Idealised Me refined as rotating group:
 C21(H21A,H21B,H21C), C22(H22A,H22B,H22C), C23(H23A,H23B,H23C), C33(H33A,H33B,
 H33C), C34(H34A,H34B,H34C), C35(H35A,H35B,H35C)
;
_olex2_submission_special_instructions 'No special instructions were received'
_oxdiff_exptl_absorpt_empirical_details
;
Empirical correction (ABSPACK) includes:
- Absorption correction using spherical harmonics
- Frame scaling
;
_oxdiff_exptl_absorpt_empirical_full_max 2.844
_oxdiff_exptl_absorpt_empirical_full_min 0.731

loop_
_space_group_symop_operation_xyz
'x, y, z'
'-x+1/2, -y, z+1/2'
'-x, y+1/2, -z+1/2'
'x+1/2, -y+1/2, -z'
'-x, -y, -z'
'x-1/2, y, -z-1/2'
'x, -y-1/2, z-1/2'
'-x-1/2, y-1/2, z'

loop_
_atom_site_label
_atom_site_type_symbol
_atom_site_fract_x
_atom_site_fract_y
_atom_site_fract_z
_atom_site_U_iso_or_equiv
_atom_site_adp_type
_atom_site_occupancy
_atom_site_site_symmetry_order
_atom_site_calc_flag
_atom_site_refinement_flags_posn
_atom_site_refinement_flags_adp
_atom_site_refinement_flags_occupancy
_atom_site_disorder_assembly
_atom_site_disorder_group
Cu1 Cu 0.30400(2) 0.77560(2) 0.77775(2) 0.02364(9) Uani 1 1 d . . . . .
N1 N 0.23413(7) 0.75652(9) 0.71383(7) 0.0226(3) Uani 1 1 d . . . . .
N2 N 0.24848(7) 0.85313(8) 0.86172(7) 0.0239(3) Uani 1 1 d . . . . .
N3 N 0.38977(7) 0.83891(8) 0.81157(7) 0.0233(3) Uani 1 1 d . . . . .
N4 N 0.32858(7) 0.70824(8) 0.85806(7) 0.0230(3) Uani 1 1 d . . . . .
N5 N 0.41098(7) 0.69329(9) 0.74259(7) 0.0255(3) Uani 1 1 d . . . . .
C1 C 0.19154(8) 0.69049(10) 0.70926(8) 0.0215(3) Uani 1 1 d . . . . .
C2 C 0.17942(9) 0.63380(10) 0.75696(8) 0.0249(3) Uani 1 1 d . . . . .
H2 H 0.199657 0.640683 0.797086 0.030 Uiso 1 1 calc R U . . .
C3 C 0.13815(9) 0.56926(10) 0.74408(8) 0.0264(3) Uani 1 1 d . . . . .
H3 H 0.127068 0.533038 0.776566 0.032 Uiso 1 1 calc R U . . .
C4 C 0.11119(8) 0.55467(10) 0.68315(8) 0.0237(3) Uani 1 1 d . . . . .
C5 C 0.07476(9) 0.48309(10) 0.66908(9) 0.0277(4) Uani 1 1 d . . . . .
H5 H 0.062465 0.447939 0.701946 0.033 Uiso 1 1 calc R U . . .
C6 C 0.05690(9) 0.46346(10) 0.60943(9) 0.0297(4) Uani 1 1 d . . . . .
H6 H 0.031536 0.415780 0.601219 0.036 Uiso 1 1 calc R U . . .
C7 C 0.07623(9) 0.51412(10) 0.56024(9) 0.0278(4) Uani 1 1 d . . . . .
H7 H 0.066795 0.499000 0.518472 0.033 Uiso 1 1 calc R U . . .
C8 C 0.10894(8) 0.58587(10) 0.57267(8) 0.0235(3) Uani 1 1 d . . . . .
H8 H 0.121085 0.619828 0.539001 0.028 Uiso 1 1 calc R U . . .
C9 C 0.12483(8) 0.61020(9) 0.63393(8) 0.0215(3) Uani 1 1 d . . . . .
C10 C 0.15962(8) 0.68350(9) 0.64973(8) 0.0204(3) Uani 1 1 d . . . . .
C11 C 0.18062(8) 0.75428(10) 0.61683(8) 0.0201(3) Uani 1 1 d . . . . .
C12 C 0.16004(8) 0.79350(9) 0.56025(8) 0.0209(3) Uani 1 1 d . . . . .
C13 C 0.10062(9) 0.77190(10) 0.52332(8) 0.0242(3) Uani 1 1 d . . . . .
H13 H 0.072226 0.727933 0.535615 0.029 Uiso 1 1 calc R U . . .
C14 C 0.08310(10) 0.81291(11) 0.47026(8) 0.0287(4) Uani 1 1 d . . . . .
H14 H 0.042738 0.797336 0.446687 0.034 Uiso 1 1 calc R U . . .
C15 C 0.12446(11) 0.87778(11) 0.45059(9) 0.0326(4) Uani 1 1 d . . . . .
H15 H 0.114082 0.903971 0.412510 0.039 Uiso 1 1 calc R U . . .
C16 C 0.17990(10) 0.90280(11) 0.48694(9) 0.0308(4) Uani 1 1 d . . . . .
H16 H 0.207187 0.947305 0.473957 0.037 Uiso 1 1 calc R U . . .
C17 C 0.19753(9) 0.86430(10) 0.54305(8) 0.0247(3) Uani 1 1 d . . . . .
C18 C 0.25016(9) 0.89735(10) 0.58361(8) 0.0272(4) Uani 1 1 d . . . . .
H18 H 0.276377 0.942636 0.570573 0.033 Uiso 1 1 calc R U . . .
C19 C 0.26326(8) 0.86512(10) 0.64036(8) 0.0246(3) Uani 1 1 d . . . . .
H19 H 0.295796 0.889744 0.668112 0.030 Uiso 1 1 calc R U . . .
C20 C 0.22755(8) 0.79393(10) 0.65770(8) 0.0213(3) Uani 1 1 d . . . . .
C21 C 0.12120(9) 0.82750(11) 0.83742(10) 0.0336(4) Uani 1 1 d . . . . .
H21A H 0.139524 0.787081 0.808782 0.050 Uiso 1 1 calc R U . . .
H21B H 0.078409 0.851730 0.819677 0.050 Uiso 1 1 calc R U . . .
H21C H 0.109473 0.802641 0.877350 0.050 Uiso 1 1 calc R U . . .
C22 C 0.18384(10) 0.93708(12) 0.78653(9) 0.0334(4) Uani 1 1 d . . . . .
H22A H 0.215244 0.982947 0.792329 0.050 Uiso 1 1 calc R U . . .
H22B H 0.136692 0.955477 0.773622 0.050 Uiso 1 1 calc R U . . .
H22C H 0.203587 0.902142 0.754407 0.050 Uiso 1 1 calc R U . . .
C23 C 0.15317(10) 0.94753(12) 0.89960(10) 0.0363(4) Uani 1 1 d . . . . .
H23A H 0.152640 0.918706 0.939211 0.054 Uiso 1 1 calc R U . . .
H23B H 0.105274 0.967049 0.890316 0.054 Uiso 1 1 calc R U . . .
H23C H 0.185979 0.992602 0.902538 0.054 Uiso 1 1 calc R U . . .
C24 C 0.17765(9) 0.89150(10) 0.84749(8) 0.0262(3) Uani 1 1 d . . . . .
C25 C 0.30319(9) 0.91253(12) 0.87476(10) 0.0336(4) Uani 1 1 d . . . . .
H25A H 0.300564 0.926716 0.919398 0.040 Uiso 1 1 calc R U . . .
H25B H 0.292170 0.961056 0.850570 0.040 Uiso 1 1 calc R U . . .
C26 C 0.37887(9) 0.88757(10) 0.86006(8) 0.0252(3) Uani 1 1 d . . . . .
C27 C 0.43425(10) 0.91625(11) 0.89625(10) 0.0322(4) Uani 1 1 d . . . . .
H27 H 0.424862 0.951096 0.930037 0.039 Uiso 1 1 calc R U . . .
C28 C 0.50320(10) 0.89375(11) 0.88277(10) 0.0333(4) Uani 1 1 d . . . . .
H28 H 0.542044 0.914986 0.905577 0.040 Uiso 1 1 calc R U . . .
C29 C 0.51428(9) 0.83987(11) 0.83554(10) 0.0305(4) Uani 1 1 d . . . . .
H29 H 0.560898 0.821841 0.826145 0.037 Uiso 1 1 calc R U . . .
C30 C 0.45633(9) 0.81222(10) 0.80182(9) 0.0272(4) Uani 1 1 d . . . . .
C31 C 0.46871(11) 0.75013(17) 0.75260(13) 0.0502(6) Uani 1 1 d . . . . .
H31A H 0.478280 0.777586 0.712736 0.060 Uiso 1 1 calc R U . . .
H31B H 0.512056 0.720002 0.763745 0.060 Uiso 1 1 calc R U . . .
C32 C 0.41450(9) 0.65626(10) 0.67903(8) 0.0267(3) Uani 1 1 d . . . . .
C33 C 0.40867(11) 0.72161(13) 0.62965(10) 0.0380(5) Uani 1 1 d . . . . .
H33A H 0.366208 0.753744 0.637615 0.057 Uiso 1 1 calc R U . . .
H33B H 0.405146 0.697304 0.588336 0.057 Uiso 1 1 calc R U . . .
H33C H 0.450927 0.755564 0.631420 0.057 Uiso 1 1 calc R U . . .
C34 C 0.35130(10) 0.60055(12) 0.66885(10) 0.0365(4) Uani 1 1 d . . . . .
H34A H 0.356635 0.553405 0.695209 0.055 Uiso 1 1 calc R U . . .
H34B H 0.349578 0.584351 0.625086 0.055 Uiso 1 1 calc R U . . .
H34C H 0.307194 0.628219 0.679732 0.055 Uiso 1 1 calc R U . . .
C35 C 0.48356(9) 0.60938(11) 0.66861(9) 0.0316(4) Uani 1 1 d . . . . .
H35A H 0.524394 0.644826 0.674128 0.047 Uiso 1 1 calc R U . . .
H35B H 0.483959 0.587642 0.626320 0.047 Uiso 1 1 calc R U . . .
H35C H 0.486360 0.565784 0.698742 0.047 Uiso 1 1 calc R U . . .
C36 C 0.41072(14) 0.63404(14) 0.79261(10) 0.0473(6) Uani 1 1 d . . . . .
H36A H 0.459170 0.611649 0.796373 0.057 Uiso 1 1 calc R U . . .
H36B H 0.378598 0.590119 0.780433 0.057 Uiso 1 1 calc R U . . .
C37 C 0.38802(9) 0.66420(10) 0.85559(8) 0.0265(3) Uani 1 1 d . . . . .
C38 C 0.42693(9) 0.64655(11) 0.90837(9) 0.0294(4) Uani 1 1 d . . . . .
H38 H 0.468846 0.615312 0.905496 0.035 Uiso 1 1 calc R U . . .
C39 C 0.40424(10) 0.67478(11) 0.96526(9) 0.0317(4) Uani 1 1 d . . . . .
H39 H 0.429333 0.661726 1.002223 0.038 Uiso 1 1 calc R U . . .
C40 C 0.34437(11) 0.72240(11) 0.96764(9) 0.0314(4) Uani 1 1 d . . . . .
H40 H 0.328039 0.743216 1.006154 0.038 Uiso 1 1 calc R U . . .
C41 C 0.30874(9) 0.73913(11) 0.91295(8) 0.0246(3) Uani 1 1 d . . . . .
C42 C 0.24479(11) 0.79325(13) 0.91195(9) 0.0343(4) Uani 1 1 d . . . . .
H42A H 0.201379 0.760782 0.906406 0.041 Uiso 1 1 calc R U . . .
H42B H 0.241056 0.820839 0.952496 0.041 Uiso 1 1 calc R U . . .

loop_
_atom_site_aniso_label
_atom_site_aniso_U_11
_atom_site_aniso_U_22
_atom_site_aniso_U_33
_atom_site_aniso_U_23
_atom_site_aniso_U_13
_atom_site_aniso_U_12
Cu1 0.01942(14) 0.02776(15) 0.02373(15) 0.00094(9) -0.00593(9) -0.00054(9)
N1 0.0178(6) 0.0256(7) 0.0242(7) 0.0017(5) -0.0022(5) -0.0013(5)
N2 0.0196(6) 0.0262(7) 0.0259(7) 0.0010(6) -0.0011(5) 0.0004(5)
N3 0.0190(6) 0.0239(6) 0.0269(7) 0.0039(5) -0.0020(5) -0.0039(5)
N4 0.0208(6) 0.0222(6) 0.0260(7) 0.0045(5) -0.0020(5) -0.0019(5)
N5 0.0198(7) 0.0300(7) 0.0268(7) -0.0007(6) 0.0002(5) 0.0004(6)
C1 0.0164(7) 0.0235(8) 0.0247(8) 0.0006(6) -0.0005(6) 0.0012(6)
C2 0.0208(7) 0.0291(8) 0.0247(8) 0.0024(7) -0.0010(6) 0.0020(6)
C3 0.0223(8) 0.0276(8) 0.0293(9) 0.0070(7) 0.0039(6) 0.0018(6)
C4 0.0166(7) 0.0228(7) 0.0317(9) 0.0022(7) 0.0029(6) 0.0018(6)
C5 0.0216(8) 0.0224(8) 0.0392(10) 0.0030(7) 0.0051(7) 0.0004(6)
C6 0.0214(8) 0.0232(8) 0.0446(11) -0.0035(7) 0.0012(7) -0.0011(6)
C7 0.0206(7) 0.0271(8) 0.0358(10) -0.0073(7) -0.0008(7) 0.0017(6)
C8 0.0189(7) 0.0226(7) 0.0290(9) -0.0009(6) 0.0001(6) 0.0024(6)
C9 0.0137(6) 0.0219(7) 0.0288(8) -0.0008(6) 0.0011(6) 0.0015(6)
C10 0.0135(6) 0.0227(7) 0.0249(8) 0.0003(6) 0.0010(6) 0.0018(6)
C11 0.0149(6) 0.0223(7) 0.0231(8) -0.0004(6) -0.0004(6) -0.0002(6)
C12 0.0185(7) 0.0228(7) 0.0213(8) -0.0002(6) -0.0002(6) 0.0028(6)
C13 0.0215(8) 0.0243(8) 0.0267(9) -0.0024(6) -0.0021(6) 0.0026(6)
C14 0.0291(8) 0.0308(9) 0.0263(9) -0.0033(7) -0.0087(7) 0.0062(7)
C15 0.0419(10) 0.0306(9) 0.0253(9) 0.0056(7) -0.0057(7) 0.0058(8)
C16 0.0364(9) 0.0277(9) 0.0282(9) 0.0069(7) -0.0006(7) -0.0008(7)
C17 0.0235(8) 0.0257(8) 0.0248(8) 0.0022(7) 0.0003(6) 0.0001(6)
C18 0.0240(8) 0.0247(8) 0.0330(9) 0.0045(7) -0.0004(7) -0.0049(6)
C19 0.0197(7) 0.0265(8) 0.0277(8) -0.0002(7) -0.0042(6) -0.0046(6)
C20 0.0164(7) 0.0241(7) 0.0233(8) 0.0012(6) -0.0020(6) 0.0007(6)
C21 0.0220(8) 0.0327(9) 0.0460(11) 0.0017(8) -0.0015(7) -0.0007(7)
C22 0.0290(9) 0.0341(10) 0.0371(10) 0.0060(8) -0.0010(7) 0.0065(7)
C23 0.0303(9) 0.0384(10) 0.0402(11) -0.0077(8) 0.0013(8) 0.0098(8)
C24 0.0201(7) 0.0277(8) 0.0308(9) -0.0015(7) 0.0000(6) 0.0024(6)
C25 0.0244(8) 0.0324(9) 0.0440(11) -0.0126(8) -0.0050(7) 0.0004(7)
C26 0.0232(8) 0.0207(7) 0.0318(9) 0.0019(6) -0.0049(6) -0.0022(6)
C27 0.0285(9) 0.0271(8) 0.0411(11) -0.0040(8) -0.0095(8) -0.0007(7)
C28 0.0258(8) 0.0281(9) 0.0459(11) 0.0036(8) -0.0142(8) -0.0046(7)
C29 0.0184(8) 0.0279(8) 0.0452(11) 0.0049(8) -0.0039(7) -0.0020(6)
C30 0.0189(7) 0.0289(8) 0.0339(9) 0.0022(7) 0.0014(7) -0.0034(6)
C31 0.0220(9) 0.0688(15) 0.0598(15) -0.0302(13) 0.0130(9) -0.0146(10)
C32 0.0219(8) 0.0305(8) 0.0278(9) -0.0003(7) 0.0027(6) 0.0032(6)
C33 0.0344(10) 0.0448(11) 0.0350(11) 0.0075(9) 0.0056(8) 0.0109(8)
C34 0.0295(9) 0.0412(10) 0.0387(11) -0.0075(9) 0.0005(8) -0.0032(8)
C35 0.0273(9) 0.0331(9) 0.0342(10) -0.0023(8) 0.0044(7) 0.0068(7)
C36 0.0690(15) 0.0409(11) 0.0320(11) 0.0047(9) 0.0053(10) 0.0291(11)
C37 0.0284(8) 0.0232(8) 0.0280(9) 0.0045(7) -0.0014(7) 0.0036(6)
C38 0.0258(8) 0.0267(8) 0.0357(10) 0.0074(7) -0.0047(7) 0.0019(7)
C39 0.0349(9) 0.0311(9) 0.0291(9) 0.0068(7) -0.0130(7) -0.0039(7)
C40 0.0365(10) 0.0321(9) 0.0256(9) 0.0033(7) -0.0029(7) 0.0003(7)
C41 0.0255(8) 0.0296(8) 0.0187(8) 0.0043(6) 0.0010(6) -0.0008(6)
C42 0.0319(9) 0.0454(11) 0.0258(9) 0.0090(8) 0.0062(7) 0.0108(8)

loop_
_atom_type_symbol
_atom_type_description
_atom_type_scat_dispersion_real
_atom_type_scat_dispersion_imag
_atom_type_scat_source
C C 0.0181 0.0091 'International Tables Vol C Tables 4.2.6.8 and 6.1.1.4'
H H 0.0000 0.0000 'International Tables Vol C Tables 4.2.6.8 and 6.1.1.4'
Cu Cu -1.9646 0.5888 'International Tables Vol C Tables 4.2.6.8 and 6.1.1.4'
N N 0.0311 0.0180 'International Tables Vol C Tables 4.2.6.8 and 6.1.1.4'

loop_
_geom_angle_atom_site_label_1
_geom_angle_atom_site_label_2
_geom_angle_atom_site_label_3
_geom_angle
_geom_angle_site_symmetry_1
_geom_angle_site_symmetry_3
_geom_angle_publ_flag
N1 Cu1 N2 108.75(5) . . ?
N1 Cu1 N3 150.36(6) . . ?
N1 Cu1 N4 129.87(6) . . ?
N3 Cu1 N2 78.48(5) . . ?
N3 Cu1 N4 79.53(5) . . ?
N4 Cu1 N2 77.19(5) . . ?
C1 N1 Cu1 125.70(11) . . ?
C20 N1 Cu1 127.89(11) . . ?
C20 N1 C1 104.86(13) . . ?
C24 N2 Cu1 116.89(10) . . ?
C25 N2 Cu1 101.77(10) . . ?
C25 N2 C24 111.58(13) . . ?
C25 N2 C42 111.03(15) . . ?
C42 N2 Cu1 101.22(10) . . ?
C42 N2 C24 113.40(13) . . ?
C26 N3 Cu1 117.95(11) . . ?
C26 N3 C30 117.82(15) . . ?
C30 N3 Cu1 119.99(12) . . ?
C37 N4 Cu1 116.44(12) . . ?
C37 N4 C41 118.69(15) . . ?
C41 N4 Cu1 116.67(11) . . ?
C31 N5 C32 111.82(15) . . ?
C31 N5 C36 109.8(2) . . ?
C36 N5 C32 112.64(15) . . ?
N1 C1 C2 125.86(15) . . ?
N1 C1 C10 112.26(14) . . ?
C2 C1 C10 121.88(15) . . ?
C1 C2 H2 120.7 . . ?
C3 C2 C1 118.70(16) . . ?
C3 C2 H2 120.7 . . ?
C2 C3 H3 119.1 . . ?
C2 C3 C4 121.75(16) . . ?
C4 C3 H3 119.1 . . ?
C3 C4 C9 120.12(15) . . ?
C5 C4 C3 120.93(16) . . ?
C5 C4 C9 118.82(16) . . ?
C4 C5 H5 119.2 . . ?
C6 C5 C4 121.63(17) . . ?
C6 C5 H5 119.2 . . ?
C5 C6 H6 120.1 . . ?
C5 C6 C7 119.71(16) . . ?
C7 C6 H6 120.1 . . ?
C6 C7 H7 120.0 . . ?
C8 C7 C6 119.98(17) . . ?
C8 C7 H7 120.0 . . ?
C7 C8 H8 119.0 . . ?
C7 C8 C9 121.91(16) . . ?
C9 C8 H8 119.0 . . ?
C4 C9 C10 117.78(15) . . ?
C8 C9 C4 117.48(15) . . ?
C8 C9 C10 124.48(15) . . ?
C1 C10 C9 118.51(15) . . ?
C1 C10 C11 104.96(14) . . ?
C9 C10 C11 135.94(15) . . ?
C12 C11 C10 136.16(15) . . ?
C20 C11 C10 104.86(14) . . ?
C20 C11 C12 118.55(14) . . ?
C13 C12 C11 124.64(15) . . ?
C13 C12 C17 117.18(15) . . ?
C17 C12 C11 117.87(14) . . ?
C12 C13 H13 119.2 . . ?
C14 C13 C12 121.68(16) . . ?
C14 C13 H13 119.2 . . ?
C13 C14 H14 119.8 . . ?
C13 C14 C15 120.47(16) . . ?
C15 C14 H14 119.8 . . ?
C14 C15 H15 120.4 . . ?
C16 C15 C14 119.26(17) . . ?
C16 C15 H15 120.4 . . ?
C15 C16 H16 119.1 . . ?
C15 C16 C17 121.77(17) . . ?
C17 C16 H16 119.1 . . ?
C16 C17 C12 119.15(16) . . ?
C16 C17 C18 120.38(16) . . ?
C18 C17 C12 120.42(15) . . ?
C17 C18 H18 119.4 . . ?
C19 C18 C17 121.17(16) . . ?
C19 C18 H18 119.4 . . ?
C18 C19 H19 120.5 . . ?
C18 C19 C20 119.07(15) . . ?
C20 C19 H19 120.5 . . ?
N1 C20 C11 112.84(14) . . ?
N1 C20 C19 125.18(15) . . ?
C11 C20 C19 121.98(15) . . ?
H21A C21 H21B 109.5 . . ?
H21A C21 H21C 109.5 . . ?
H21B C21 H21C 109.5 . . ?
C24 C21 H21A 109.5 . . ?
C24 C21 H21B 109.5 . . ?
C24 C21 H21C 109.5 . . ?
H22A C22 H22B 109.5 . . ?
H22A C22 H22C 109.5 . . ?
H22B C22 H22C 109.5 . . ?
C24 C22 H22A 109.5 . . ?
C24 C22 H22B 109.5 . . ?
C24 C22 H22C 109.5 . . ?
H23A C23 H23B 109.5 . . ?
H23A C23 H23C 109.5 . . ?
H23B C23 H23C 109.5 . . ?
C24 C23 H23A 109.5 . . ?
C24 C23 H23B 109.5 . . ?
C24 C23 H23C 109.5 . . ?
N2 C24 C21 109.92(14) . . ?
N2 C24 C22 108.75(14) . . ?
N2 C24 C23 112.27(14) . . ?
C21 C24 C23 109.12(15) . . ?
C22 C24 C21 106.64(16) . . ?
C22 C24 C23 109.98(15) . . ?
N2 C25 H25A 108.4 . . ?
N2 C25 H25B 108.4 . . ?
N2 C25 C26 115.57(15) . . ?
H25A C25 H25B 107.4 . . ?
C26 C25 H25A 108.4 . . ?
C26 C25 H25B 108.4 . . ?
N3 C26 C25 118.31(15) . . ?
N3 C26 C27 122.22(16) . . ?
C27 C26 C25 119.46(16) . . ?
C26 C27 H27 120.2 . . ?
C28 C27 C26 119.51(18) . . ?
C28 C27 H27 120.2 . . ?
C27 C28 H28 120.8 . . ?
C29 C28 C27 118.49(16) . . ?
C29 C28 H28 120.8 . . ?
C28 C29 H29 120.5 . . ?
C28 C29 C30 119.08(16) . . ?
C30 C29 H29 120.5 . . ?
N3 C30 C29 122.48(17) . . ?
N3 C30 C31 118.99(16) . . ?
C29 C30 C31 118.53(16) . . ?
N5 C31 C30 116.24(16) . . ?
N5 C31 H31A 108.2 . . ?
N5 C31 H31B 108.2 . . ?
C30 C31 H31A 108.2 . . ?
C30 C31 H31B 108.2 . . ?
H31A C31 H31B 107.4 . . ?
N5 C32 C33 109.22(15) . . ?
N5 C32 C34 110.46(14) . . ?
N5 C32 C35 112.50(14) . . ?
C33 C32 C35 109.14(15) . . ?
C34 C32 C33 106.54(16) . . ?
C34 C32 C35 108.80(15) . . ?
C32 C33 H33A 109.5 . . ?
C32 C33 H33B 109.5 . . ?
C32 C33 H33C 109.5 . . ?
H33A C33 H33B 109.5 . . ?
H33A C33 H33C 109.5 . . ?
H33B C33 H33C 109.5 . . ?
C32 C34 H34A 109.5 . . ?
C32 C34 H34B 109.5 . . ?
C32 C34 H34C 109.5 . . ?
H34A C34 H34B 109.5 . . ?
H34A C34 H34C 109.5 . . ?
H34B C34 H34C 109.5 . . ?
C32 C35 H35A 109.5 . . ?
C32 C35 H35B 109.5 . . ?
C32 C35 H35C 109.5 . . ?
H35A C35 H35B 109.5 . . ?
H35A C35 H35C 109.5 . . ?
H35B C35 H35C 109.5 . . ?
N5 C36 H36A 108.4 . . ?
N5 C36 H36B 108.4 . . ?
N5 C36 C37 115.51(16) . . ?
H36A C36 H36B 107.5 . . ?
C37 C36 H36A 108.4 . . ?
C37 C36 H36B 108.4 . . ?
N4 C37 C36 117.21(16) . . ?
N4 C37 C38 121.82(17) . . ?
C38 C37 C36 120.97(17) . . ?
C37 C38 H38 120.3 . . ?
C39 C38 C37 119.31(17) . . ?
C39 C38 H38 120.3 . . ?
C38 C39 H39 120.5 . . ?
C38 C39 C40 118.96(17) . . ?
C40 C39 H39 120.5 . . ?
C39 C40 H40 120.6 . . ?
C41 C40 C39 118.78(18) . . ?
C41 C40 H40 120.6 . . ?
N4 C41 C40 122.27(16) . . ?
N4 C41 C42 116.29(15) . . ?
C40 C41 C42 121.44(16) . . ?
N2 C42 C41 112.58(14) . . ?
N2 C42 H42A 109.1 . . ?
N2 C42 H42B 109.1 . . ?
C41 C42 H42A 109.1 . . ?
C41 C42 H42B 109.1 . . ?
H42A C42 H42B 107.8 . . ?

loop_
_geom_bond_atom_site_label_1
_geom_bond_atom_site_label_2
_geom_bond_distance
_geom_bond_site_symmetry_2
_geom_bond_publ_flag
Cu1 N1 1.9288(14) . ?
Cu1 N2 2.4600(14) . ?
Cu1 N3 2.0661(14) . ?
Cu1 N4 2.1163(14) . ?
N1 C1 1.373(2) . ?
N1 C20 1.367(2) . ?
N2 C24 1.513(2) . ?
N2 C25 1.462(2) . ?
N2 C42 1.478(2) . ?
N3 C26 1.341(2) . ?
N3 C30 1.347(2) . ?
N4 C37 1.343(2) . ?
N4 C41 1.342(2) . ?
N5 C31 1.463(2) . ?
N5 C32 1.503(2) . ?
N5 C36 1.466(3) . ?
C1 C2 1.419(2) . ?
C1 C10 1.419(2) . ?
C2 H2 0.9500 . ?
C2 C3 1.364(2) . ?
C3 H3 0.9500 . ?
C3 C4 1.426(3) . ?
C4 C5 1.419(2) . ?
C4 C9 1.435(2) . ?
C5 H5 0.9500 . ?
C5 C6 1.366(3) . ?
C6 H6 0.9500 . ?
C6 C7 1.406(3) . ?
C7 H7 0.9500 . ?
C7 C8 1.381(2) . ?
C8 H8 0.9500 . ?
C8 C9 1.411(2) . ?
C9 C10 1.437(2) . ?
C10 C11 1.440(2) . ?
C11 C12 1.437(2) . ?
C11 C20 1.413(2) . ?
C12 C13 1.419(2) . ?
C12 C17 1.433(2) . ?
C13 H13 0.9500 . ?
C13 C14 1.373(2) . ?
C14 H14 0.9500 . ?
C14 C15 1.406(3) . ?
C15 H15 0.9500 . ?
C15 C16 1.370(3) . ?
C16 H16 0.9500 . ?
C16 C17 1.409(2) . ?
C17 C18 1.432(2) . ?
C18 H18 0.9500 . ?
C18 C19 1.358(2) . ?
C19 H19 0.9500 . ?
C19 C20 1.423(2) . ?
C21 H21A 0.9800 . ?
C21 H21B 0.9800 . ?
C21 H21C 0.9800 . ?
C21 C24 1.528(2) . ?
C22 H22A 0.9800 . ?
C22 H22B 0.9800 . ?
C22 H22C 0.9800 . ?
C22 C24 1.523(3) . ?
C23 H23A 0.9800 . ?
C23 H23B 0.9800 . ?
C23 H23C 0.9800 . ?
C23 C24 1.535(3) . ?
C25 H25A 0.9900 . ?
C25 H25B 0.9900 . ?
C25 C26 1.518(2) . ?
C26 C27 1.387(2) . ?
C27 H27 0.9500 . ?
C27 C28 1.382(3) . ?
C28 H28 0.9500 . ?
C28 C29 1.377(3) . ?
C29 H29 0.9500 . ?
C29 C30 1.390(2) . ?
C30 C31 1.505(3) . ?
C31 H31A 0.9900 . ?
C31 H31B 0.9900 . ?
C32 C33 1.532(3) . ?
C32 C34 1.530(3) . ?
C32 C35 1.537(2) . ?
C33 H33A 0.9800 . ?
C33 H33B 0.9800 . ?
C33 H33C 0.9800 . ?
C34 H34A 0.9800 . ?
C34 H34B 0.9800 . ?
C34 H34C 0.9800 . ?
C35 H35A 0.9800 . ?
C35 H35B 0.9800 . ?
C35 H35C 0.9800 . ?
C36 H36A 0.9900 . ?
C36 H36B 0.9900 . ?
C36 C37 1.508(3) . ?
C37 C38 1.383(2) . ?
C38 H38 0.9500 . ?
C38 C39 1.380(3) . ?
C39 H39 0.9500 . ?
C39 C40 1.384(3) . ?
C40 H40 0.9500 . ?
C40 C41 1.382(2) . ?
C41 C42 1.509(2) . ?
C42 H42A 0.9900 . ?
C42 H42B 0.9900 . ?

loop_
_geom_torsion_atom_site_label_1
_geom_torsion_atom_site_label_2
_geom_torsion_atom_site_label_3
_geom_torsion_atom_site_label_4
_geom_torsion
_geom_torsion_site_symmetry_1
_geom_torsion_site_symmetry_2
_geom_torsion_site_symmetry_3
_geom_torsion_site_symmetry_4
_geom_torsion_publ_flag
Cu1 N1 C1 C2 15.2(2) . . . . ?
Cu1 N1 C1 C10 -164.47(11) . . . . ?
Cu1 N1 C20 C11 167.18(11) . . . . ?
Cu1 N1 C20 C19 -12.7(2) . . . . ?
Cu1 N2 C24 C21 66.35(16) . . . . ?
Cu1 N2 C24 C22 -50.05(16) . . . . ?
Cu1 N2 C24 C23 -171.99(12) . . . . ?
Cu1 N2 C25 C26 -27.11(18) . . . . ?
Cu1 N2 C42 C41 37.05(17) . . . . ?
Cu1 N3 C26 C25 -18.1(2) . . . . ?
Cu1 N3 C26 C27 162.77(14) . . . . ?
Cu1 N3 C30 C29 -163.57(14) . . . . ?
Cu1 N3 C30 C31 16.4(2) . . . . ?
Cu1 N4 C37 C36 -29.4(2) . . . . ?
Cu1 N4 C37 C38 150.99(14) . . . . ?
Cu1 N4 C41 C40 -152.33(14) . . . . ?
Cu1 N4 C41 C42 27.9(2) . . . . ?
N1 C1 C2 C3 -176.93(16) . . . . ?
N1 C1 C10 C9 168.25(14) . . . . ?
N1 C1 C10 C11 -4.31(18) . . . . ?
N2 C25 C26 N3 33.4(2) . . . . ?
N2 C25 C26 C27 -147.47(17) . . . . ?
N3 C26 C27 C28 -0.7(3) . . . . ?
N3 C30 C31 N5 -32.2(3) . . . . ?
N4 C37 C38 C39 0.0(3) . . . . ?
N4 C41 C42 N2 -47.3(2) . . . . ?
N5 C36 C37 N4 47.7(3) . . . . ?
N5 C36 C37 C38 -132.66(19) . . . . ?
C1 N1 C20 C11 0.90(18) . . . . ?
C1 N1 C20 C19 -178.98(15) . . . . ?
C1 C2 C3 C4 4.4(2) . . . . ?
C1 C10 C11 C12 -167.55(18) . . . . ?
C1 C10 C11 C20 4.48(16) . . . . ?
C2 C1 C10 C9 -11.4(2) . . . . ?
C2 C1 C10 C11 176.03(15) . . . . ?
C2 C3 C4 C5 173.26(16) . . . . ?
C2 C3 C4 C9 -2.5(2) . . . . ?
C3 C4 C5 C6 -171.20(16) . . . . ?
C3 C4 C9 C8 168.15(15) . . . . ?
C3 C4 C9 C10 -6.3(2) . . . . ?
C4 C5 C6 C7 1.4(3) . . . . ?
C4 C9 C10 C1 12.8(2) . . . . ?
C4 C9 C10 C11 -177.54(16) . . . . ?
C5 C4 C9 C8 -7.7(2) . . . . ?
C5 C4 C9 C10 177.88(14) . . . . ?
C5 C6 C7 C8 -4.3(2) . . . . ?
C6 C7 C8 C9 0.9(2) . . . . ?
C7 C8 C9 C4 5.1(2) . . . . ?
C7 C8 C9 C10 179.09(15) . . . . ?
C8 C9 C10 C1 -161.14(15) . . . . ?
C8 C9 C10 C11 8.5(3) . . . . ?
C9 C4 C5 C6 4.6(2) . . . . ?
C9 C10 C11 C12 21.9(3) . . . . ?
C9 C10 C11 C20 -166.10(17) . . . . ?
C10 C1 C2 C3 2.7(2) . . . . ?
C10 C11 C12 C13 8.6(3) . . . . ?
C10 C11 C12 C17 -178.10(17) . . . . ?
C10 C11 C20 N1 -3.49(18) . . . . ?
C10 C11 C20 C19 176.39(14) . . . . ?
C11 C12 C13 C14 178.76(16) . . . . ?
C11 C12 C17 C16 178.21(16) . . . . ?
C11 C12 C17 C18 -4.4(2) . . . . ?
C12 C11 C20 N1 170.24(14) . . . . ?
C12 C11 C20 C19 -9.9(2) . . . . ?
C12 C13 C14 C15 0.6(3) . . . . ?
C12 C17 C18 C19 -3.4(3) . . . . ?
C13 C12 C17 C16 -8.0(2) . . . . ?
C13 C12 C17 C18 169.44(16) . . . . ?
C13 C14 C15 C16 -4.0(3) . . . . ?
C14 C15 C16 C17 1.2(3) . . . . ?
C15 C16 C17 C12 4.8(3) . . . . ?
C15 C16 C17 C18 -172.56(18) . . . . ?
C16 C17 C18 C19 173.97(17) . . . . ?
C17 C12 C13 C14 5.4(2) . . . . ?
C17 C18 C19 C20 4.6(3) . . . . ?
C18 C19 C20 N1 -177.99(16) . . . . ?
C18 C19 C20 C11 2.1(2) . . . . ?
C20 N1 C1 C2 -178.15(15) . . . . ?
C20 N1 C1 C10 2.21(18) . . . . ?
C20 C11 C12 C13 -162.64(15) . . . . ?
C20 C11 C12 C17 10.7(2) . . . . ?
C24 N2 C25 C26 -152.51(16) . . . . ?
C24 N2 C42 C41 163.08(15) . . . . ?
C25 N2 C24 C21 -177.13(16) . . . . ?
C25 N2 C24 C22 66.48(19) . . . . ?
C25 N2 C24 C23 -55.5(2) . . . . ?
C25 N2 C42 C41 -70.4(2) . . . . ?
C25 C26 C27 C28 -179.80(18) . . . . ?
C26 N3 C30 C29 -7.2(3) . . . . ?
C26 N3 C30 C31 172.84(19) . . . . ?
C26 C27 C28 C29 -3.4(3) . . . . ?
C27 C28 C29 C30 2.2(3) . . . . ?
C28 C29 C30 N3 3.2(3) . . . . ?
C28 C29 C30 C31 -176.8(2) . . . . ?
C29 C30 C31 N5 147.8(2) . . . . ?
C30 N3 C26 C25 -174.98(16) . . . . ?
C30 N3 C26 C27 5.9(2) . . . . ?
C31 N5 C32 C33 -60.2(2) . . . . ?
C31 N5 C32 C34 -177.02(18) . . . . ?
C31 N5 C32 C35 61.2(2) . . . . ?
C31 N5 C36 C37 70.2(2) . . . . ?
C32 N5 C31 C30 157.49(19) . . . . ?
C32 N5 C36 C37 -164.46(17) . . . . ?
C36 N5 C31 C30 -76.7(3) . . . . ?
C36 N5 C32 C33 175.61(17) . . . . ?
C36 N5 C32 C34 58.7(2) . . . . ?
C36 N5 C32 C35 -63.0(2) . . . . ?
C36 C37 C38 C39 -179.58(19) . . . . ?
C37 N4 C41 C40 -4.9(3) . . . . ?
C37 N4 C41 C42 175.40(16) . . . . ?
C37 C38 C39 C40 -2.2(3) . . . . ?
C38 C39 C40 C41 0.9(3) . . . . ?
C39 C40 C41 N4 2.7(3) . . . . ?
C39 C40 C41 C42 -177.58(17) . . . . ?
C40 C41 C42 N2 132.96(18) . . . . ?
C41 N4 C37 C36 -176.90(18) . . . . ?
C41 N4 C37 C38 3.5(3) . . . . ?
C42 N2 C24 C21 -50.9(2) . . . . ?
C42 N2 C24 C22 -167.25(16) . . . . ?
C42 N2 C24 C23 70.81(19) . . . . ?
C42 N2 C25 C26 79.9(2) . . . . ?
